data_9017629
loop_
_publ_author_name
'Siidra, O. I.'
'Zenko, D. Y.'
'Suknotova, A. N.'
'Krivovichev, S. V.'

_publ_section_title
;
 Crystal structure of a novel synthetic compound, Pb2O(OH)I, and structure
 refinement of iodolaurionite, Pb(OH)I: hydroxo- and oxocentred units in Pb
 minerals and synthetic compounds
;
_journal_name_full 'Mineralogical Magazine'
_journal_page_first 3239
_journal_page_last 3248
_journal_volume 77
_journal_year 2013
_chemical_compound_source Synthetic
_chemical_formula_sum 'H I O Pb'
_space_group_IT_number 62
_space_group_name_Hall '-P 2ac 2n'
_space_group_name_H-M_alt 'P n m a'
_symmetry_space_group_name_H-M 'P n m a'
_cell_angle_alpha 90
_cell_angle_beta 90
_cell_angle_gamma 90
_cell_length_a 7.8244
_cell_length_b 4.2107
_cell_length_c 10.4724
_cell_formula_units_Z 4
_cell_volume 345.026
_database_code_amcsd 0020441
_exptl_crystal_density_diffrn 6.759
_cod_data_source_file inputs/fixed/downloads/18/18536.cif
_cod_data_source_block 18536
_cod_original_formula_sum 'Pb O H I'
_cod_database_code 9017629
_amcsd_formula_title Pb(OH)I

loop_
_space_group_symop_operation_xyz
x,y,z
x,1/2-y,z
-x,1/2+y,-z
1/2-x,1/2+y,1/2+z
1/2+x,1/2-y,1/2-z
1/2+x,y,1/2-z
1/2-x,-y,1/2+z
-x,-y,-z

loop_
_atom_site_aniso_label
_atom_site_aniso_U_11
_atom_site_aniso_U_22
_atom_site_aniso_U_33
_atom_site_aniso_U_12
_atom_site_aniso_U_13
_atom_site_aniso_U_23
Pb 0.01100 0.01590 0.02390 0.00000 0.00650 0.00000
O 0.03000 0.00600 0.02000 0.00000 -0.01000 0.00000
I 0.02100 0.01460 0.01480 0.00000 0.00200 0.00000

loop_
_atom_site_label
_atom_site_fract_x
_atom_site_fract_y
_atom_site_fract_z
_atom_site_U_iso_or_equiv
Pb 0.81940 0.25000 0.58142 0.01700
O 0.88100 -0.25000 0.47300 0.02000
H 0.76000 -0.25000 0.41000 0.05000
I 0.54710 0.25000 0.32060 0.01700

loop_
_cod_related_entry_id
_cod_related_entry_database
_cod_related_entry_code
1 AMCSD 0020441
